data_8106091
loop_
_publ_author_name
'Jin, Zhu-Nian'
'Zhang, Bi-Song'

_publ_section_title
;
 Crystal Structure of bis(2-fluorbenzoato-\kO)-bis(1,10-phenanthroline-\k2
 N,N&#x2032;)manganese(II) dihydrate, C38H28F2MnN4O6
;
_journal_issue 2
_journal_name_full 'Zeitschrift f\"ur Kristallographie - New Crystal Structures'
_journal_page_first 179
_journal_page_last 181
_journal_paper_doi 10.1515/ncrs-2017-0147
_journal_volume 233
_journal_year 2018
_chemical_formula_moiety '[Mn(C12 H8 N2)2(FC6 H4 COO)2].2H2O'
_chemical_formula_sum 'C38 H28 F2 Mn N4 O6'
_chemical_formula_weight 729.58
_space_group_crystal_system monoclinic
_space_group_IT_number 14
_space_group_name_Hall '-P 2yn'
_space_group_name_H-M_alt 'P 1 21/n 1'
_atom_sites_solution_hydrogens mixed
_cell_angle_alpha 90
_cell_angle_beta 93.4960(10)
_cell_angle_gamma 90
_cell_formula_units_Z 4
_cell_length_a 11.0710(3)
_cell_length_b 25.4046(7)
_cell_length_c 11.7681(3)
_cell_measurement_reflns_used 14397
_cell_measurement_temperature 293(2)
_cell_measurement_theta_max 24.998
_cell_measurement_theta_min 1.603
_cell_volume 3303.67(15)
_computing_cell_refinement 'CrysAlis^Pro^ [4]'
_computing_data_collection 'CrysAlis^Pro^ [4]'
_computing_data_reduction 'CrysAlis^Pro^ [4]'
_computing_molecular_graphics 'Diamond 3.2i [6]'
_computing_publication_material 'SHELXL-2013 [6]'
_computing_structure_refinement 'SHELXL-2013 [5]'
_computing_structure_solution 'SHELXS-2013 [5]'
_diffrn_ambient_temperature 293(2)
_diffrn_measured_fraction_theta_full 0.999
_diffrn_measured_fraction_theta_max 0.999
_diffrn_measurement_device_type 'Xcalibur, Eos'
_diffrn_measurement_method '\w scans'
_diffrn_radiation_type MoK\a
_diffrn_radiation_wavelength 0.71073
_diffrn_reflns_av_R_equivalents 0.0373
_diffrn_reflns_av_unetI/netI 0.0368
_diffrn_reflns_Laue_measured_fraction_full 0.999
_diffrn_reflns_Laue_measured_fraction_max 0.999
_diffrn_reflns_limit_h_max 13
_diffrn_reflns_limit_h_min -13
_diffrn_reflns_limit_k_max 30
_diffrn_reflns_limit_k_min -29
_diffrn_reflns_limit_l_max 13
_diffrn_reflns_limit_l_min -13
_diffrn_reflns_number 24530
_diffrn_reflns_point_group_measured_fraction_full 0.999
_diffrn_reflns_point_group_measured_fraction_max 0.999
_diffrn_reflns_theta_full 24.998
_diffrn_reflns_theta_max 24.998
_diffrn_reflns_theta_min 1.603
_diffrn_source '(Mo) X-ray Source'
_exptl_absorpt_coefficient_mu 0.466
_exptl_absorpt_correction_type multi-scan
_exptl_crystal_colour yellow
_exptl_crystal_density_diffrn 1.467
_exptl_crystal_density_method 'not measured'
_exptl_crystal_description block
_exptl_crystal_F_000 1500
_exptl_crystal_size_max 0.223
_exptl_crystal_size_mid 0.215
_exptl_crystal_size_min 0.117
_refine_diff_density_max 0.592
_refine_diff_density_min -0.333
_refine_diff_density_rms 0.049
_refine_ls_extinction_coef 0.0003(3)
_refine_ls_extinction_expression Fc^*^=kFc[1+0.001xFc^2^\l^3^/sin(2\q)]^-1/4^
_refine_ls_extinction_method 'SHELXL-2014/7 (Sheldrick 2014'
_refine_ls_goodness_of_fit_ref 1.071
_refine_ls_hydrogen_treatment constr
_refine_ls_matrix_type full
_refine_ls_number_parameters 470
_refine_ls_number_reflns 5803
_refine_ls_number_restraints 8
_refine_ls_restrained_S_all 1.079
_refine_ls_R_factor_all 0.0838
_refine_ls_R_factor_gt 0.0540
_refine_ls_shift/su_max 0.001
_refine_ls_shift/su_mean 0.000
_refine_ls_structure_factor_coef Fsqd
_refine_ls_weighting_details 'w=1/[\s^2^(Fo^2^)+(0.0634P)^2^+2.0051P] where P=(Fo^2^+2Fc^2^)/3'
_refine_ls_weighting_scheme calc
_refine_ls_wR_factor_gt 0.1329
_refine_ls_wR_factor_ref 0.1504
_reflns_Friedel_coverage 0.000
_reflns_Friedel_fraction_full .
_reflns_Friedel_fraction_max .
_reflns_number_gt 3971
_reflns_number_total 5803
_reflns_threshold_expression 'I > 2\s(I)'
_cod_data_source_file suppl_ncrs-2017-0147_suppl.cif
_cod_data_source_block D
_cod_original_sg_symbol_H-M 'P 21/n'
_cod_database_code 8106091
_shelx_space_group_comment
;
The symmetry employed for this shelxl refinement is uniquely defined
by the following loop, which should always be used as a source of
symmetry information in preference to the above space-group names.
They are only intended as comments.
;

loop_
_space_group_symop_operation_xyz
'x, y, z'
'-x+1/2, y+1/2, -z+1/2'
'-x, -y, -z'
'x-1/2, -y-1/2, z-1/2'

loop_
_atom_site_label
_atom_site_type_symbol
_atom_site_fract_x
_atom_site_fract_y
_atom_site_fract_z
_atom_site_U_iso_or_equiv
_atom_site_adp_type
_atom_site_occupancy
_atom_site_site_symmetry_order
_atom_site_calc_flag
_atom_site_refinement_flags_posn
_atom_site_refinement_flags_adp
_atom_site_refinement_flags_occupancy
_atom_site_disorder_assembly
_atom_site_disorder_group
Mn1 Mn 0.73842(4) 0.86967(2) 0.80216(4) 0.04891(19) Uani 1 1 d . U . . .
N1 N 0.6920(2) 0.78547(10) 0.7484(2) 0.0523(7) Uani 1 1 d . . . . .
N2 N 0.6658(3) 0.87086(10) 0.6102(2) 0.0522(7) Uani 1 1 d . . . . .
N3 N 0.5384(3) 0.88302(11) 0.8417(2) 0.0555(7) Uani 1 1 d . . . . .
N4 N 0.7011(3) 0.95904(10) 0.8027(2) 0.0554(7) Uani 1 1 d . . . . .
F1 F 1.0197(5) 0.96524(13) 0.6380(5) 0.204(2) Uani 1 1 d . . . . .
F2 F 0.8908(8) 0.9323(3) 1.1610(9) 0.142(3) Uani 0.4 1 d . . P A -1
F2' F 0.7908(5) 0.7617(2) 1.2162(6) 0.148(2) Uani 0.6 1 d . . P B -2
O1 O 0.9128(2) 0.88887(11) 0.7497(2) 0.0782(8) Uani 1 1 d . . . . .
O2 O 0.9513(3) 0.81094(13) 0.6835(3) 0.1188(13) Uani 1 1 d . . . . .
O3 O 0.8107(3) 0.86900(15) 0.9749(2) 0.1038(11) Uani 1 1 d . U . . .
O4 O 0.6854(4) 0.80966(17) 1.0309(3) 0.1287(14) Uani 1 1 d . . . . .
O5 O 0.9664(4) 0.70278(15) 0.6254(3) 0.1333(14) Uani 1 1 d . . . . .
H5A H 0.9616 0.7352 0.6425 0.160 Uiso 1 1 d R U . . .
H5B H 1.0364 0.7007 0.5997 0.160 Uiso 1 1 d R U . . .
O6 O 1.0279(4) 0.9432(2) 0.9619(5) 0.190(2) Uani 1 1 d . . . . .
H6A H 1.0492 0.9703 0.9256 0.228 Uiso 1 1 d R U . . .
H6B H 0.9600 0.9275 0.9552 0.228 Uiso 1 1 d R U . . .
C1 C 0.7093(3) 0.74325(13) 0.8132(3) 0.0628(9) Uani 1 1 d . . . . .
H1 H 0.7415 0.7478 0.8874 0.075 Uiso 1 1 calc R U . . .
C2 C 0.6821(4) 0.69254(14) 0.7763(4) 0.0712(11) Uani 1 1 d . . . . .
H2 H 0.6968 0.6640 0.8247 0.085 Uiso 1 1 calc R U . . .
C3 C 0.6339(4) 0.68514(14) 0.6691(4) 0.0691(10) Uani 1 1 d . . . . .
H3 H 0.6146 0.6514 0.6435 0.083 Uiso 1 1 calc R U . . .
C4 C 0.6133(3) 0.72824(13) 0.5969(3) 0.0560(9) Uani 1 1 d . . . . .
C5 C 0.5625(3) 0.72351(15) 0.4837(3) 0.0676(10) Uani 1 1 d . . . . .
H5 H 0.5394 0.6905 0.4559 0.081 Uiso 1 1 calc R U . . .
C6 C 0.5473(3) 0.76558(16) 0.4162(3) 0.0700(10) Uani 1 1 d . . . . .
H6 H 0.5132 0.7614 0.3426 0.084 Uiso 1 1 calc R U . . .
C7 C 0.5827(3) 0.81691(14) 0.4555(3) 0.0567(9) Uani 1 1 d . . . . .
C8 C 0.5725(4) 0.86159(16) 0.3862(3) 0.0702(11) Uani 1 1 d . . . . .
H8 H 0.5410 0.8590 0.3113 0.084 Uiso 1 1 calc R U . . .
C9 C 0.6092(4) 0.90889(16) 0.4300(3) 0.0728(11) Uani 1 1 d . . . . .
H9 H 0.6036 0.9390 0.3850 0.087 Uiso 1 1 calc R U . . .
C10 C 0.6546(4) 0.91202(14) 0.5406(3) 0.0649(10) Uani 1 1 d . . . . .
H10 H 0.6790 0.9448 0.5687 0.078 Uiso 1 1 calc R U . . .
C11 C 0.6304(3) 0.82346(12) 0.5672(3) 0.0487(8) Uani 1 1 d . . . . .
C12 C 0.6459(3) 0.77808(12) 0.6405(3) 0.0480(8) Uani 1 1 d . . . . .
C13 C 0.9761(3) 0.85760(17) 0.6975(3) 0.0638(10) Uani 1 1 d . . . . .
C14 C 1.0883(3) 0.87883(19) 0.6479(3) 0.0690(11) Uani 1 1 d . . . . .
C15 C 1.1064(5) 0.9301(2) 0.6219(5) 0.1114(19) Uani 1 1 d . . . . .
C16 C 1.2086(8) 0.9483(3) 0.5774(7) 0.181(4) Uani 1 1 d . . . . .
H16 H 1.2173 0.9841 0.5631 0.217 Uiso 1 1 calc R U . . .
C17 C 1.2962(8) 0.9150(5) 0.5544(8) 0.185(5) Uani 1 1 d . . . . .
H17 H 1.3661 0.9274 0.5234 0.222 Uiso 1 1 calc R U . . .
C18 C 1.2839(6) 0.8631(4) 0.5760(6) 0.160(4) Uani 1 1 d . . . . .
H18 H 1.3460 0.8400 0.5602 0.192 Uiso 1 1 calc R U . . .
C19 C 1.1796(4) 0.8435(3) 0.6215(4) 0.1105(18) Uani 1 1 d . . . . .
H19 H 1.1707 0.8076 0.6340 0.133 Uiso 1 1 calc R U . . .
C20 C 0.7696(4) 0.8430(2) 1.0472(4) 0.0796(10) Uani 1 1 d . U . . .
C21 C 0.4588(4) 0.84607(17) 0.8636(3) 0.0718(10) Uani 1 1 d . . . . .
H21 H 0.4831 0.8111 0.8608 0.086 Uiso 1 1 calc R U . . .
C22 C 0.3410(4) 0.8568(2) 0.8902(4) 0.0875(13) Uani 1 1 d . . . . .
H22 H 0.2877 0.8295 0.9037 0.105 Uiso 1 1 calc R U . . .
C23 C 0.3047(4) 0.9075(2) 0.8964(3) 0.0876(14) Uani 1 1 d . . . . .
H23 H 0.2262 0.9152 0.9148 0.105 Uiso 1 1 calc R U . . .
C24 C 0.3853(4) 0.94820(18) 0.8751(3) 0.0706(11) Uani 1 1 d . . . . .
C25 C 0.3566(5) 1.0033(2) 0.8835(3) 0.0895(15) Uani 1 1 d . . . . .
H25 H 0.2795 1.0131 0.9026 0.107 Uiso 1 1 calc R U . . .
C26 C 0.4377(5) 1.04064(19) 0.8647(3) 0.0849(14) Uani 1 1 d . . . . .
H26 H 0.4158 1.0758 0.8707 0.102 Uiso 1 1 calc R U . . .
C27 C 0.5567(4) 1.02779(15) 0.8356(3) 0.0667(10) Uani 1 1 d . . . . .
C28 C 0.6460(5) 1.06504(16) 0.8170(3) 0.0839(13) Uani 1 1 d . . . . .
H28 H 0.6291 1.1008 0.8228 0.101 Uiso 1 1 calc R U . . .
C29 C 0.7574(5) 1.04896(15) 0.7904(4) 0.0845(13) Uani 1 1 d . . . . .
H29 H 0.8168 1.0735 0.7760 0.101 Uiso 1 1 calc R U . . .
C30 C 0.7821(4) 0.99588(14) 0.7847(3) 0.0727(11) Uani 1 1 d . . . . .
H30 H 0.8594 0.9855 0.7674 0.087 Uiso 1 1 calc R U . . .
C31 C 0.5890(3) 0.97439(13) 0.8273(3) 0.0542(8) Uani 1 1 d . . . . .
C32 C 0.5019(3) 0.93408(15) 0.8477(3) 0.0563(9) Uani 1 1 d . . . . .
C33 C 0.8250(3) 0.84887(16) 1.1677(3) 0.0646(9) Uani 1 1 d . U . . .
C34 C 0.8746(4) 0.8937(2) 1.2140(5) 0.0881(14) Uani 1 1 d . . . . .
H34 H 0.8791 0.9230 1.1670 0.106 Uiso 0.6 1 calc R U P A -2
C35 C 0.9179(5) 0.8986(3) 1.3236(7) 0.137(3) Uani 1 1 d . . . . .
H35 H 0.9509 0.9300 1.3515 0.164 Uiso 1 1 calc R U . . .
C36 C 0.9109(7) 0.8553(5) 1.3912(6) 0.158(4) Uani 1 1 d . . . . .
H36 H 0.9391 0.8578 1.4671 0.190 Uiso 1 1 calc R U . . .
C37 C 0.8660(6) 0.8101(3) 1.3540(5) 0.127(2) Uani 1 1 d . . . . .
H37 H 0.8637 0.7811 1.4022 0.152 Uiso 1 1 calc R U . . .
C38 C 0.8228(4) 0.8066(2) 1.2426(5) 0.0909(13) Uani 1 1 d . . . . .
H38 H 0.7908 0.7747 1.2161 0.109 Uiso 0.4 1 calc R U P B -1

loop_
_atom_site_aniso_label
_atom_site_aniso_U_11
_atom_site_aniso_U_22
_atom_site_aniso_U_33
_atom_site_aniso_U_23
_atom_site_aniso_U_13
_atom_site_aniso_U_12
Mn1 0.0491(3) 0.0427(3) 0.0549(3) -0.0007(2) 0.0033(2) -0.0006(2)
N1 0.0545(17) 0.0456(16) 0.0571(17) 0.0015(13) 0.0051(14) -0.0006(13)
N2 0.0581(17) 0.0458(15) 0.0534(16) 0.0029(13) 0.0087(13) -0.0007(13)
N3 0.0507(17) 0.0632(18) 0.0529(16) -0.0003(13) 0.0044(13) -0.0021(15)
N4 0.0572(18) 0.0465(16) 0.0625(17) -0.0049(13) 0.0027(14) 0.0046(14)
F1 0.229(4) 0.087(2) 0.318(6) 0.014(3) 0.179(4) -0.010(3)
F2 0.136(7) 0.094(5) 0.196(9) 0.017(6) 0.018(6) 0.015(5)
F2' 0.130(5) 0.073(3) 0.238(7) 0.013(4) -0.004(4) -0.022(3)
O1 0.0582(16) 0.0890(18) 0.0898(19) -0.0129(16) 0.0233(15) -0.0042(15)
O2 0.121(3) 0.071(2) 0.171(4) 0.019(2) 0.063(3) 0.0087(19)
O3 0.089(2) 0.166(3) 0.0562(12) 0.0295(18) 0.0045(13) 0.035(2)
O4 0.112(3) 0.164(4) 0.107(3) -0.033(2) -0.021(2) -0.029(3)
O5 0.154(4) 0.128(3) 0.119(3) -0.038(2) 0.012(3) -0.021(3)
O6 0.089(3) 0.264(6) 0.220(5) -0.029(5) 0.029(3) 0.018(3)
C1 0.072(3) 0.051(2) 0.064(2) 0.0066(17) 0.0006(19) 0.0030(18)
C2 0.082(3) 0.045(2) 0.087(3) 0.0088(19) 0.007(2) 0.0049(19)
C3 0.068(2) 0.045(2) 0.095(3) -0.006(2) 0.009(2) -0.0023(18)
C4 0.0453(19) 0.052(2) 0.072(2) -0.0092(17) 0.0105(17) -0.0028(16)
C5 0.061(2) 0.061(2) 0.081(3) -0.022(2) 0.005(2) -0.0064(19)
C6 0.065(2) 0.081(3) 0.064(2) -0.018(2) -0.0021(19) -0.002(2)
C7 0.052(2) 0.069(2) 0.050(2) -0.0038(17) 0.0055(16) 0.0007(18)
C8 0.072(3) 0.088(3) 0.051(2) 0.004(2) 0.0014(19) 0.006(2)
C9 0.089(3) 0.072(3) 0.057(2) 0.018(2) 0.005(2) 0.005(2)
C10 0.084(3) 0.053(2) 0.058(2) 0.0090(17) 0.007(2) -0.0024(19)
C11 0.0450(18) 0.0501(19) 0.0521(19) -0.0009(15) 0.0102(15) 0.0019(15)
C12 0.0411(18) 0.0479(18) 0.056(2) -0.0035(15) 0.0096(15) 0.0003(14)
C13 0.060(2) 0.075(3) 0.057(2) 0.0133(19) 0.0048(18) 0.015(2)
C14 0.049(2) 0.108(3) 0.049(2) -0.001(2) 0.0034(17) 0.000(2)
C15 0.100(4) 0.117(4) 0.124(4) -0.028(3) 0.057(3) -0.035(4)
C16 0.168(7) 0.193(7) 0.195(7) -0.056(6) 0.119(6) -0.095(6)
C17 0.100(5) 0.322(14) 0.139(7) -0.061(8) 0.062(5) -0.086(8)
C18 0.063(4) 0.317(12) 0.101(5) -0.033(7) 0.019(3) 0.040(6)
C19 0.064(3) 0.187(5) 0.081(3) 0.002(3) 0.014(3) 0.038(3)
C20 0.067(2) 0.104(3) 0.0667(19) -0.006(2) -0.0014(19) 0.024(2)
C21 0.060(2) 0.084(3) 0.071(2) 0.005(2) 0.010(2) -0.008(2)
C22 0.057(3) 0.124(4) 0.083(3) 0.009(3) 0.015(2) -0.008(3)
C23 0.052(2) 0.143(4) 0.068(3) 0.005(3) 0.013(2) 0.018(3)
C24 0.059(2) 0.107(3) 0.047(2) 0.003(2) 0.0044(18) 0.023(2)
C25 0.085(3) 0.124(4) 0.060(2) 0.006(3) 0.008(2) 0.056(3)
C26 0.110(4) 0.082(3) 0.062(2) 0.003(2) 0.001(3) 0.049(3)
C27 0.088(3) 0.063(2) 0.047(2) -0.0051(17) -0.0089(19) 0.029(2)
C28 0.127(4) 0.045(2) 0.077(3) -0.0051(19) -0.012(3) 0.016(3)
C29 0.095(3) 0.047(2) 0.111(4) 0.000(2) -0.002(3) -0.003(2)
C30 0.076(3) 0.048(2) 0.095(3) -0.0033(19) 0.006(2) -0.007(2)
C31 0.067(2) 0.055(2) 0.0394(17) -0.0030(14) -0.0022(16) 0.0152(18)
C32 0.058(2) 0.073(2) 0.0377(17) -0.0024(16) 0.0003(16) 0.0130(19)
C33 0.056(2) 0.077(2) 0.0607(17) -0.0036(19) 0.0044(16) 0.0161(19)
C34 0.070(3) 0.078(3) 0.117(4) -0.016(3) 0.014(3) 0.006(3)
C35 0.081(4) 0.196(8) 0.132(6) -0.100(5) -0.002(4) -0.013(5)
C36 0.086(5) 0.309(14) 0.079(4) -0.031(6) -0.005(4) 0.028(7)
C37 0.089(4) 0.207(8) 0.084(4) 0.058(4) 0.014(3) 0.044(5)
C38 0.072(3) 0.095(4) 0.105(4) 0.001(3) 0.006(3) 0.012(3)

loop_
_atom_type_symbol
_atom_type_description
_atom_type_scat_dispersion_real
_atom_type_scat_dispersion_imag
_atom_type_scat_source
C C 0.0033 0.0016 'International Tables Vol C Tables 4.2.6.8 and 6.1.1.4'
H H 0.0000 0.0000 'International Tables Vol C Tables 4.2.6.8 and 6.1.1.4'
N N 0.0061 0.0033 'International Tables Vol C Tables 4.2.6.8 and 6.1.1.4'
O O 0.0106 0.0060 'International Tables Vol C Tables 4.2.6.8 and 6.1.1.4'
F F 0.0171 0.0103 'International Tables Vol C Tables 4.2.6.8 and 6.1.1.4'
Mn Mn 0.3368 0.7283 'International Tables Vol C Tables 4.2.6.8 and 6.1.1.4'

loop_
_geom_angle_atom_site_label_1
_geom_angle_atom_site_label_2
_geom_angle_atom_site_label_3
_geom_angle
_geom_angle_site_symmetry_1
_geom_angle_site_symmetry_3
O1 Mn1 O3 89.07(12) . .
O1 Mn1 N1 109.21(10) . .
O3 Mn1 N1 108.74(12) . .
O1 Mn1 N4 86.60(11) . .
O3 Mn1 N4 93.54(12) . .
N1 Mn1 N4 152.40(11) . .
O1 Mn1 N3 157.55(11) . .
O3 Mn1 N3 96.72(11) . .
N1 Mn1 N3 89.50(10) . .
N4 Mn1 N3 71.44(10) . .
O1 Mn1 N2 88.94(10) . .
O3 Mn1 N2 178.00(11) . .
N1 Mn1 N2 71.78(9) . .
N4 Mn1 N2 86.52(9) . .
N3 Mn1 N2 85.20(9) . .
C1 N1 C12 117.5(3) . .
C1 N1 Mn1 125.3(2) . .
C12 N1 Mn1 117.2(2) . .
C10 N2 C11 117.1(3) . .
C10 N2 Mn1 128.0(2) . .
C11 N2 Mn1 114.9(2) . .
C21 N3 C32 117.5(3) . .
C21 N3 Mn1 126.3(3) . .
C32 N3 Mn1 116.1(2) . .
C30 N4 C31 118.1(3) . .
C30 N4 Mn1 124.9(2) . .
C31 N4 Mn1 116.9(2) . .
C13 O1 Mn1 123.2(3) . .
C20 O3 Mn1 123.1(3) . .
H5A O5 H5B 102.5 . .
H6A O6 H6B 127.1 . .
N1 C1 C2 123.5(4) . .
N1 C1 H1 118.3 . .
C2 C1 H1 118.3 . .
C3 C2 C1 119.1(3) . .
C3 C2 H2 120.4 . .
C1 C2 H2 120.4 . .
C2 C3 C4 119.9(3) . .
C2 C3 H3 120.0 . .
C4 C3 H3 120.0 . .
C3 C4 C12 117.1(3) . .
C3 C4 C5 123.1(3) . .
C12 C4 C5 119.8(3) . .
C6 C5 C4 121.2(3) . .
C6 C5 H5 119.4 . .
C4 C5 H5 119.4 . .
C5 C6 C7 121.0(4) . .
C5 C6 H6 119.5 . .
C7 C6 H6 119.5 . .
C11 C7 C8 117.7(3) . .
C11 C7 C6 119.5(3) . .
C8 C7 C6 122.8(3) . .
C9 C8 C7 119.0(4) . .
C9 C8 H8 120.5 . .
C7 C8 H8 120.5 . .
C8 C9 C10 119.7(4) . .
C8 C9 H9 120.1 . .
C10 C9 H9 120.1 . .
N2 C10 C9 123.7(4) . .
N2 C10 H10 118.1 . .
C9 C10 H10 118.1 . .
N2 C11 C7 122.8(3) . .
N2 C11 C12 117.8(3) . .
C7 C11 C12 119.4(3) . .
N1 C12 C4 122.8(3) . .
N1 C12 C11 118.3(3) . .
C4 C12 C11 118.9(3) . .
O2 C13 O1 123.7(4) . .
O2 C13 C14 118.6(4) . .
O1 C13 C14 117.8(4) . .
C15 C14 C19 116.5(4) . .
C15 C14 C13 124.7(4) . .
C19 C14 C13 118.7(4) . .
F1 C15 C14 119.6(4) . .
F1 C15 C16 116.8(6) . .
C14 C15 C16 123.6(7) . .
C17 C16 C15 119.8(8) . .
C17 C16 H16 120.1 . .
C15 C16 H16 120.1 . .
C16 C17 C18 120.1(8) . .
C16 C17 H17 120.0 . .
C18 C17 H17 120.0 . .
C17 C18 C19 121.0(8) . .
C17 C18 H18 119.5 . .
C19 C18 H18 119.5 . .
C18 C19 C14 118.9(7) . .
C18 C19 H19 120.5 . .
C14 C19 H19 120.5 . .
O3 C20 O4 125.0(5) . .
O3 C20 C33 117.6(5) . .
O4 C20 C33 117.4(4) . .
N3 C21 C22 123.5(4) . .
N3 C21 H21 118.3 . .
C22 C21 H21 118.3 . .
C23 C22 C21 119.0(4) . .
C23 C22 H22 120.5 . .
C21 C22 H22 120.5 . .
C22 C23 C24 120.0(4) . .
C22 C23 H23 120.0 . .
C24 C23 H23 120.0 . .
C32 C24 C23 117.4(4) . .
C32 C24 C25 118.5(4) . .
C23 C24 C25 124.1(4) . .
C26 C25 C24 121.7(4) . .
C26 C25 H25 119.1 . .
C24 C25 H25 119.1 . .
C25 C26 C27 121.4(4) . .
C25 C26 H26 119.3 . .
C27 C26 H26 119.3 . .
C28 C27 C31 117.2(4) . .
C28 C27 C26 124.0(4) . .
C31 C27 C26 118.8(4) . .
C29 C28 C27 119.7(4) . .
C29 C28 H28 120.1 . .
C27 C28 H28 120.1 . .
C28 C29 C30 119.5(4) . .
C28 C29 H29 120.2 . .
C30 C29 H29 120.2 . .
N4 C30 C29 123.1(4) . .
N4 C30 H30 118.4 . .
C29 C30 H30 118.4 . .
N4 C31 C27 122.3(4) . .
N4 C31 C32 117.7(3) . .
C27 C31 C32 120.0(3) . .
N3 C32 C24 122.6(4) . .
N3 C32 C31 117.8(3) . .
C24 C32 C31 119.6(3) . .
C34 C33 C38 114.5(4) . .
C34 C33 C20 125.8(4) . .
C38 C33 C20 119.7(4) . .
F2 C34 C35 111.9(8) . .
F2 C34 C33 123.5(7) . .
C35 C34 C33 124.5(6) . .
C35 C34 H34 117.7 . .
C33 C34 H34 117.7 . .
C34 C35 C36 117.0(7) . .
C34 C35 H35 121.5 . .
C36 C35 H35 121.5 . .
C37 C36 C35 123.0(7) . .
C37 C36 H36 118.5 . .
C35 C36 H36 118.5 . .
C36 C37 C38 118.5(7) . .
C36 C37 H37 120.7 . .
C38 C37 H37 120.7 . .
F2' C38 C37 112.4(7) . .
F2' C38 C33 125.0(6) . .
C37 C38 C33 122.5(6) . .
C37 C38 H38 118.7 . .
C33 C38 H38 118.7 . .

loop_
_geom_bond_atom_site_label_1
_geom_bond_atom_site_label_2
_geom_bond_distance
_geom_bond_site_symmetry_2
Mn1 O1 2.119(3) .
Mn1 O3 2.139(3) .
Mn1 N1 2.280(3) .
Mn1 N4 2.308(3) .
Mn1 N3 2.315(3) .
Mn1 N2 2.352(3) .
N1 C1 1.323(4) .
N1 C12 1.353(4) .
N2 C10 1.329(4) .
N2 C11 1.355(4) .
N3 C21 1.324(5) .
N3 C32 1.362(4) .
N4 C30 1.322(5) .
N4 C31 1.349(4) .
F1 C15 1.334(7) .
F2 C34 1.180(9) .
F2' C38 1.229(7) .
O1 C13 1.247(4) .
O2 C13 1.226(5) .
O3 C20 1.189(5) .
O4 C20 1.266(6) .
O5 H5A 0.8499 .
O5 H5B 0.8500 .
O6 H6A 0.8499 .
O6 H6B 0.8501 .
C1 C2 1.387(5) .
C1 H1 0.9300 .
C2 C3 1.353(5) .
C2 H2 0.9300 .
C3 C4 1.396(5) .
C3 H3 0.9300 .
C4 C12 1.405(4) .
C4 C5 1.420(5) .
C5 C6 1.336(5) .
C5 H5 0.9300 .
C6 C7 1.430(5) .
C6 H6 0.9300 .
C7 C11 1.397(5) .
C7 C8 1.398(5) .
C8 C9 1.360(5) .
C8 H8 0.9300 .
C9 C10 1.369(5) .
C9 H9 0.9300 .
C10 H10 0.9300 .
C11 C12 1.443(4) .
C13 C14 1.504(5) .
C14 C15 1.355(7) .
C14 C19 1.400(6) .
C15 C16 1.357(8) .
C16 C17 1.328(12) .
C16 H16 0.9300 .
C17 C18 1.351(11) .
C17 H17 0.9300 .
C18 C19 1.394(9) .
C18 H18 0.9300 .
C19 H19 0.9300 .
C20 C33 1.518(6) .
C21 C22 1.387(6) .
C21 H21 0.9300 .
C22 C23 1.352(6) .
C22 H22 0.9300 .
C23 C24 1.400(6) .
C23 H23 0.9300 .
C24 C32 1.396(5) .
C24 C25 1.441(6) .
C25 C26 1.334(6) .
C25 H25 0.9300 .
C26 C27 1.419(6) .
C26 H26 0.9300 .
C27 C28 1.396(6) .
C27 C31 1.408(5) .
C28 C29 1.353(6) .
C28 H28 0.9300 .
C29 C30 1.378(5) .
C29 H29 0.9300 .
C30 H30 0.9300 .
C31 C32 1.437(5) .
C33 C34 1.364(6) .
C33 C38 1.390(6) .
C34 C35 1.354(8) .
C34 H34 0.9300 .
C35 C36 1.362(11) .
C35 H35 0.9300 .
C36 C37 1.316(10) .
C36 H36 0.9300 .
C37 C38 1.371(8) .
C37 H37 0.9300 .
C38 H38 0.9300 .
